data_4311023
loop_
_publ_author_name
'Nathan A. Eckert'
'Jeremy M. Smith'
'Rene J. Lachicotte'
'Patrick L. Holland'

_publ_section_title
;
 Low-Coordinate Iron(II) Amido Complexes of \b-Diketiminates: Synthesis,
 Structure, and Reactivity
;
_journal_name_full 'Inorganic Chemistry'
_journal_page_first 3306
_journal_page_last 3321
_journal_paper_doi 10.1021/ic035483x
_journal_volume 43
_journal_year 2004
_chemical_formula_sum 'C33 H50 Cl Fe N2 O'
_chemical_formula_weight 582.05
_chemical_name_common holne54
_chemical_name_systematic
;
 ?
;
_space_group_IT_number 4
_symmetry_cell_setting monoclinic
_symmetry_space_group_name_Hall 'P 2yb'
_symmetry_space_group_name_H-M 'P 1 21 1'
_atom_sites_solution_hydrogens geom
_atom_sites_solution_primary direct
_atom_sites_solution_secondary difmap
_audit_creation_method SHELXL-97
_cell_angle_alpha 90.00
_cell_angle_beta 114.205(1)
_cell_angle_gamma 90.00
_cell_formula_units_Z 2
_cell_length_a 9.0678(6)
_cell_length_b 20.1462(12)
_cell_length_c 10.1664(6)
_cell_measurement_reflns_used 7161
_cell_measurement_temperature 193(2)
_cell_measurement_theta_max 28
_cell_measurement_theta_min 2
_cell_volume 1693.94(18)
_computing_structure_refinement 'SHELXL-97 (Sheldrick, 1997)'
_diffrn_ambient_temperature 193(2)
_diffrn_measured_fraction_theta_full 0.955
_diffrn_measured_fraction_theta_max 0.955
_diffrn_radiation_monochromator graphite
_diffrn_radiation_source 'fine-focus sealed tube'
_diffrn_radiation_type MoK\a
_diffrn_radiation_wavelength 0.71073
_diffrn_reflns_av_R_equivalents 0.0151
_diffrn_reflns_av_sigmaI/netI 0.0237
_diffrn_reflns_limit_h_max 11
_diffrn_reflns_limit_h_min -9
_diffrn_reflns_limit_k_max 24
_diffrn_reflns_limit_k_min -26
_diffrn_reflns_limit_l_max 11
_diffrn_reflns_limit_l_min -13
_diffrn_reflns_number 10660
_diffrn_reflns_theta_full 28.28
_diffrn_reflns_theta_max 28.28
_diffrn_reflns_theta_min 2.20
_exptl_absorpt_coefficient_mu 0.549
_exptl_absorpt_correction_T_max 0.99
_exptl_absorpt_correction_T_min 0.70
_exptl_absorpt_correction_type empirical
_exptl_absorpt_process_details sadabs
_exptl_crystal_colour green
_exptl_crystal_density_diffrn 1.141
_exptl_crystal_density_method 'not measured'
_exptl_crystal_description block
_exptl_crystal_F_000 626
_exptl_crystal_size_max 0.4
_exptl_crystal_size_mid 0.4
_exptl_crystal_size_min 0.3
_refine_diff_density_max 1.163
_refine_diff_density_min -0.643
_refine_diff_density_rms 0.062
_refine_ls_abs_structure_details 'Flack H D (1983), Acta Cryst. A39, 876-881'
_refine_ls_abs_structure_Flack 0.00
_refine_ls_extinction_method none
_refine_ls_goodness_of_fit_ref 1.022
_refine_ls_hydrogen_treatment mixed
_refine_ls_matrix_type full
_refine_ls_number_parameters 343
_refine_ls_number_reflns 6744
_refine_ls_number_restraints 1
_refine_ls_restrained_S_all 1.022
_refine_ls_R_factor_all 0.0693
_refine_ls_R_factor_gt 0.0523
_refine_ls_shift/su_max 0.068
_refine_ls_shift/su_mean 0.010
_refine_ls_structure_factor_coef Fsqd
_refine_ls_weighting_details 'calc w=1/[\s^2^(Fo^2^)+(0.0890P)^2^+0.5955P] where P=(Fo^2^+2Fc^2^)/3'
_refine_ls_weighting_scheme calc
_refine_ls_wR_factor_gt 0.1392
_refine_ls_wR_factor_ref 0.1523
_reflns_number_gt 5299
_reflns_number_total 6744
_reflns_threshold_expression >2sigma(I)
_cod_data_source_file ic035483xsi20031224_095602_05.cif
_cod_data_source_block L(Me)Fe(OtBu)Cl
_cod_database_code 4311023

loop_
_symmetry_equiv_pos_as_xyz
'x, y, z'
'-x, y+1/2, -z'

loop_
_atom_site_label
_atom_site_type_symbol
_atom_site_fract_x
_atom_site_fract_y
_atom_site_fract_z
_atom_site_U_iso_or_equiv
_atom_site_adp_type
_atom_site_occupancy
_atom_site_symmetry_multiplicity
_atom_site_calc_flag
_atom_site_refinement_flags
_atom_site_disorder_assembly
_atom_site_disorder_group
Fe01 Fe 0.74416(5) 0.84216(8) 0.71422(4) 0.04193(14) Uani 1 1 d . . .
Cl1 Cl 0.87971(15) 0.84214(19) 0.57518(11) 0.0802(3) Uani 1 1 d . . .
C21 C 0.9692(8) 0.7800(4) 0.9684(8) 0.0387(16) Uani 1 1 d . . .
N11 N 0.8293(7) 0.7695(3) 0.8579(7) 0.0381(14) Uani 1 1 d . . .
N21 N 0.8291(6) 0.9143(3) 0.8558(6) 0.0336(12) Uani 1 1 d . . .
O1 O 0.5290(3) 0.8400(5) 0.6342(3) 0.0682(7) Uani 1 1 d . . .
C112 C 0.4025(15) 0.7433(6) 0.9344(18) 0.142(6) Uani 1 1 d . . .
H11A H 0.3728 0.7805 0.9809 0.213 Uiso 1 1 calc R . .
H11B H 0.3784 0.7013 0.9703 0.213 Uiso 1 1 calc R . .
H11C H 0.3404 0.7459 0.8298 0.213 Uiso 1 1 calc R . .
C12 C 0.7529(8) 0.7035(3) 0.8244(9) 0.0414(16) Uani 1 1 d . . .
C62 C 0.6275(10) 0.6956(3) 0.8741(11) 0.060(2) Uani 1 1 d . . .
C13 C 0.7486(9) 0.9768(3) 0.8298(8) 0.0412(16) Uani 1 1 d . . .
C102 C 0.5910(12) 0.7469(4) 0.9708(12) 0.071(3) Uani 1 1 d . . .
H102 H 0.6156 0.7922 0.9452 0.085 Uiso 1 1 calc R . .
C11 C 1.0599(8) 0.7202(4) 1.0577(7) 0.052(2) Uani 1 1 d . . .
H11D H 1.1569 0.7355 1.1395 0.078 Uiso 1 1 calc R . .
H11E H 1.0913 0.6905 0.9973 0.078 Uiso 1 1 calc R . .
H11F H 0.9895 0.6963 1.0935 0.078 Uiso 1 1 calc R . .
C31 C 1.0388(3) 0.8412(5) 1.0120(3) 0.0429(6) Uani 1 1 d . . .
H31 H 1.1479 0.8405 1.0811 0.051 Uiso 1 1 calc R . .
C22 C 0.7928(11) 0.6583(4) 0.7504(10) 0.054(2) Uani 1 1 d . . .
C42 C 0.5842(10) 0.5857(4) 0.7615(12) 0.066(2) Uani 1 1 d . . .
H42 H 0.5226 0.5460 0.7331 0.079 Uiso 1 1 calc R . .
C63 C 0.7901(9) 1.0259(3) 0.7440(8) 0.0395(16) Uani 1 1 d . . .
C72 C 0.9270(10) 0.6698(4) 0.6939(9) 0.056(2) Uani 1 1 d . . .
H72 H 0.9828 0.7130 0.7313 0.068 Uiso 1 1 calc R . .
C51 C 1.0623(10) 0.9635(4) 1.0584(8) 0.057(2) Uani 1 1 d . . .
H51A H 0.9954 1.0036 1.0290 0.085 Uiso 1 1 calc R . .
H51B H 1.1621 0.9703 1.0447 0.085 Uiso 1 1 calc R . .
H51C H 1.0892 0.9543 1.1603 0.085 Uiso 1 1 calc R . .
C32 C 0.7119(11) 0.6013(4) 0.7167(10) 0.066(2) Uani 1 1 d . . .
H32 H 0.7393 0.5697 0.6611 0.080 Uiso 1 1 calc R . .
C14 C 0.3992(6) 0.8408(10) 0.4964(6) 0.116(2) Uani 1 1 d . . .
C73 C 0.9186(10) 1.0161(3) 0.6922(8) 0.056(2) Uani 1 1 d . . .
H73 H 0.9661 0.9713 0.7269 0.068 Uiso 1 1 calc R . .
C93 C 0.8591(12) 1.0151(4) 0.5329(10) 0.068(2) Uani 1 1 d . . .
H93A H 0.8106 1.0582 0.4937 0.103 Uiso 1 1 calc R . .
H93B H 0.7778 0.9801 0.4934 0.103 Uiso 1 1 calc R . .
H93C H 0.9497 1.0065 0.5063 0.103 Uiso 1 1 calc R . .
C53 C 0.6998(11) 1.0873(3) 0.7129(10) 0.060(2) Uani 1 1 d . . .
H53 H 0.7233 1.1206 0.6580 0.071 Uiso 1 1 calc R . .
C23 C 0.6288(8) 0.9930(4) 0.8776(9) 0.0511(19) Uani 1 1 d . . .
C52 C 0.5575(11) 0.6331(5) 0.8495(12) 0.072(3) Uani 1 1 d . . .
H52 H 0.4877 0.6220 0.8949 0.086 Uiso 1 1 calc R . .
C83 C 1.0649(11) 1.0691(4) 0.7616(12) 0.068(2) Uani 1 1 d . . .
H83A H 1.1138 1.0644 0.8667 0.101 Uiso 1 1 calc R . .
H83B H 1.0224 1.1143 0.7360 0.101 Uiso 1 1 calc R . .
H83C H 1.1468 1.0608 0.7238 0.101 Uiso 1 1 calc R . .
C41 C 0.9711(8) 0.9060(4) 0.9686(7) 0.0395(16) Uani 1 1 d . . .
C33 C 0.5393(11) 1.0515(4) 0.8329(11) 0.071(3) Uani 1 1 d . . .
H33 H 0.4475 1.0592 0.8533 0.086 Uiso 1 1 calc R . .
C82 C 1.0461(13) 0.6145(5) 0.7435(12) 0.077(3) Uani 1 1 d . . .
H82A H 1.1425 0.6264 0.7278 0.115 Uiso 1 1 calc R . .
H82B H 0.9977 0.5742 0.6888 0.115 Uiso 1 1 calc R . .
H82C H 1.0767 0.6065 0.8464 0.115 Uiso 1 1 calc R . .
C92 C 0.8459(16) 0.6708(6) 0.5220(10) 0.099(4) Uani 1 1 d . . .
H92A H 0.8222 0.6253 0.4855 0.148 Uiso 1 1 calc R . .
H92B H 0.9204 0.6914 0.4864 0.148 Uiso 1 1 calc R . .
H92C H 0.7453 0.6965 0.4886 0.148 Uiso 1 1 calc R . .
C122 C 0.6927(16) 0.7355(6) 1.1300(11) 0.107(4) Uani 1 1 d . . .
H12A H 0.8067 0.7314 1.1466 0.160 Uiso 1 1 calc R . .
H12B H 0.6575 0.6946 1.1609 0.160 Uiso 1 1 calc R . .
H12C H 0.6797 0.7731 1.1855 0.160 Uiso 1 1 calc R . .
C43 C 0.5874(13) 1.0980(4) 0.7582(15) 0.084(4) Uani 1 1 d . . .
H43 H 0.5352 1.1400 0.7390 0.101 Uiso 1 1 calc R . .
C103 C 0.5802(12) 0.9412(4) 0.9567(14) 0.073(3) Uani 1 1 d . . .
H103 H 0.6055 0.8975 0.9243 0.088 Uiso 1 1 calc R . .
C113 C 0.6841(14) 0.9455(6) 1.1179(13) 0.109(5) Uani 1 1 d . . .
H11G H 0.6917 0.9919 1.1490 0.164 Uiso 1 1 calc R . .
H11H H 0.7925 0.9285 1.1383 0.164 Uiso 1 1 calc R . .
H11I H 0.6349 0.9190 1.1701 0.164 Uiso 1 1 calc R . .
C24 C 0.4465(12) 0.8057(7) 0.3895(9) 0.194(7) Uani 1 1 d . . .
H5A H 0.4342 0.7577 0.3970 0.291 Uiso 1 1 calc R . .
H5B H 0.5594 0.8159 0.4097 0.291 Uiso 1 1 calc R . .
H5C H 0.3767 0.8205 0.2918 0.291 Uiso 1 1 calc R . .
C123 C 0.4045(14) 0.9388(6) 0.9298(14) 0.112(4) Uani 1 1 d . . .
H12D H 0.3395 0.9283 0.8282 0.168 Uiso 1 1 calc R . .
H12E H 0.3715 0.9819 0.9530 0.168 Uiso 1 1 calc R . .
H12F H 0.3880 0.9044 0.9907 0.168 Uiso 1 1 calc R . .
C34 C 0.349(2) 0.9147(8) 0.4873(19) 0.363(17) Uani 1 1 d . . .
H2A H 0.2824 0.9264 0.3866 0.544 Uiso 1 1 calc R . .
H2B H 0.4457 0.9427 0.5243 0.544 Uiso 1 1 calc R . .
H2C H 0.2863 0.9219 0.5452 0.544 Uiso 1 1 calc R . .
C44 C 0.2667(11) 0.8065(9) 0.4960(17) 0.275(15) Uani 1 1 d . . .
H6A H 0.2770 0.8013 0.5952 0.413 Uiso 1 1 calc R . .
H6B H 0.2616 0.7626 0.4528 0.413 Uiso 1 1 calc R . .
H6C H 0.1678 0.8312 0.4397 0.413 Uiso 1 1 calc R . .

loop_
_atom_site_aniso_label
_atom_site_aniso_U_11
_atom_site_aniso_U_22
_atom_site_aniso_U_33
_atom_site_aniso_U_23
_atom_site_aniso_U_13
_atom_site_aniso_U_12
Fe01 0.0508(2) 0.0322(2) 0.0344(2) 0.0002(6) 0.00888(16) 0.0008(6)
Cl1 0.1348(9) 0.0559(5) 0.0751(6) -0.0015(19) 0.0685(6) -0.003(2)
C21 0.034(3) 0.037(3) 0.045(4) 0.006(3) 0.016(3) 0.010(3)
N11 0.040(3) 0.029(3) 0.046(4) -0.001(3) 0.019(3) 0.006(2)
N21 0.036(3) 0.030(3) 0.030(3) -0.002(2) 0.009(2) 0.005(2)
O1 0.0489(12) 0.0634(17) 0.0621(13) 0.001(4) -0.0077(10) -0.008(4)
C112 0.107(9) 0.087(8) 0.282(17) 0.048(9) 0.130(11) 0.038(7)
C12 0.034(3) 0.024(3) 0.059(4) 0.009(3) 0.012(3) -0.008(2)
C62 0.066(5) 0.015(2) 0.096(6) 0.011(3) 0.028(4) 0.002(3)
C13 0.045(4) 0.036(3) 0.037(3) 0.003(3) 0.012(3) -0.009(3)
C102 0.087(6) 0.043(4) 0.114(7) 0.010(4) 0.075(6) 0.016(4)
C11 0.046(4) 0.049(4) 0.047(4) 0.017(4) 0.005(3) 0.012(4)
C31 0.0363(13) 0.0406(15) 0.0430(13) 0.003(5) 0.0075(11) 0.002(4)
C22 0.060(5) 0.031(4) 0.058(5) -0.001(4) 0.009(4) 0.004(4)
C42 0.048(4) 0.044(4) 0.100(7) -0.007(4) 0.024(5) -0.008(3)
C63 0.040(3) 0.034(3) 0.042(4) 0.003(3) 0.014(3) 0.005(3)
C72 0.062(4) 0.063(4) 0.062(5) -0.007(4) 0.042(4) 0.002(4)
C51 0.066(5) 0.033(3) 0.057(5) 0.002(4) 0.011(4) -0.003(4)
C32 0.060(4) 0.069(5) 0.066(5) -0.001(4) 0.022(4) 0.005(4)
C14 0.071(3) 0.128(5) 0.086(3) -0.010(10) -0.032(2) 0.019(9)
C73 0.087(5) 0.019(3) 0.054(4) 0.008(3) 0.020(4) 0.001(3)
C93 0.094(5) 0.042(4) 0.078(5) 0.010(4) 0.044(4) 0.002(4)
C53 0.064(4) 0.014(2) 0.081(6) 0.015(3) 0.010(4) 0.010(3)
C23 0.038(3) 0.058(4) 0.067(5) -0.003(3) 0.032(3) 0.000(3)
C52 0.053(4) 0.057(5) 0.115(7) 0.014(5) 0.044(4) -0.005(3)
C83 0.067(4) 0.033(3) 0.112(6) 0.017(3) 0.046(4) -0.004(3)
C41 0.047(4) 0.037(3) 0.032(4) 0.001(3) 0.014(3) 0.004(3)
C33 0.047(4) 0.035(4) 0.127(7) -0.006(4) 0.031(4) 0.008(3)
C82 0.081(5) 0.081(6) 0.076(5) 0.004(4) 0.039(4) 0.015(4)
C92 0.168(10) 0.084(7) 0.049(4) -0.014(4) 0.049(5) -0.002(7)
C122 0.144(10) 0.092(7) 0.098(7) -0.007(6) 0.062(7) 0.030(7)
C43 0.074(6) 0.031(4) 0.131(10) -0.001(5) 0.024(7) 0.018(4)
C103 0.073(5) 0.040(4) 0.130(8) -0.006(4) 0.065(6) 0.012(3)
C113 0.116(8) 0.105(8) 0.148(11) 0.053(8) 0.096(9) 0.033(6)
C24 0.125(7) 0.30(2) 0.083(5) -0.092(8) -0.032(5) 0.033(8)
C123 0.099(9) 0.123(10) 0.153(10) 0.018(8) 0.092(8) -0.008(7)
C34 0.34(2) 0.164(13) 0.257(18) 0.062(13) -0.209(18) 0.069(15)
C44 0.072(5) 0.43(4) 0.231(14) 0.044(15) -0.034(7) -0.106(12)

loop_
_atom_type_symbol
_atom_type_description
_atom_type_scat_dispersion_real
_atom_type_scat_dispersion_imag
_atom_type_scat_source
C C 0.0033 0.0016 'International Tables Vol C Tables 4.2.6.8 and 6.1.1.4'
H H 0.0000 0.0000 'International Tables Vol C Tables 4.2.6.8 and 6.1.1.4'
N N 0.0061 0.0033 'International Tables Vol C Tables 4.2.6.8 and 6.1.1.4'
O O 0.0106 0.0060 'International Tables Vol C Tables 4.2.6.8 and 6.1.1.4'
Fe Fe 0.3463 0.8444 'International Tables Vol C Tables 4.2.6.8 and 6.1.1.4'
Cl Cl 0.1484 0.1585 'International Tables Vol C Tables 4.2.6.8 and 6.1.1.4'

loop_
_geom_angle_atom_site_label_1
_geom_angle_atom_site_label_2
_geom_angle_atom_site_label_3
_geom_angle
_geom_angle_site_symmetry_1
_geom_angle_site_symmetry_3
_geom_angle_publ_flag
O1 Fe01 N21 112.3(3) . . ?
O1 Fe01 N11 109.9(3) . . ?
N21 Fe01 N11 95.09(9) . . ?
O1 Fe01 Cl1 119.88(10) . . ?
N21 Fe01 Cl1 108.25(18) . . ?
N11 Fe01 Cl1 108.55(18) . . ?
N11 C21 C31 124.9(6) . . ?
N11 C21 C11 118.3(7) . . ?
C31 C21 C11 116.8(6) . . ?
C21 N11 C12 122.5(6) . . ?
C21 N11 Fe01 117.1(5) . . ?
C12 N11 Fe01 119.4(5) . . ?
C41 N21 C13 120.7(6) . . ?
C41 N21 Fe01 119.0(5) . . ?
C13 N21 Fe01 120.0(4) . . ?
C14 O1 Fe01 139.8(4) . . ?
C22 C12 C62 124.5(7) . . ?
C22 C12 N11 122.7(7) . . ?
C62 C12 N11 112.7(6) . . ?
C52 C62 C12 114.2(7) . . ?
C52 C62 C102 121.2(8) . . ?
C12 C62 C102 123.8(7) . . ?
C23 C13 N21 123.6(7) . . ?
C23 C13 C63 118.3(6) . . ?
N21 C13 C63 118.1(7) . . ?
C122 C102 C62 112.4(8) . . ?
C122 C102 C112 111.5(9) . . ?
C62 C102 C112 108.0(9) . . ?
C21 C31 C41 129.5(2) . . ?
C12 C22 C32 119.4(9) . . ?
C12 C22 C72 122.9(7) . . ?
C32 C22 C72 117.6(8) . . ?
C52 C42 C32 115.2(8) . . ?
C53 C63 C13 116.6(7) . . ?
C53 C63 C73 119.7(7) . . ?
C13 C63 C73 123.7(6) . . ?
C82 C72 C22 109.4(7) . . ?
C82 C72 C92 109.0(8) . . ?
C22 C72 C92 109.0(8) . . ?
C22 C32 C42 122.4(9) . . ?
C44 C14 O1 111.5(10) . . ?
C44 C14 C24 105.6(14) . . ?
O1 C14 C24 110.1(7) . . ?
C44 C14 C34 104.2(15) . . ?
O1 C14 C34 100.1(11) . . ?
C24 C14 C34 125.1(16) . . ?
C63 C73 C93 113.9(7) . . ?
C63 C73 C83 112.5(6) . . ?
C93 C73 C83 110.5(7) . . ?
C43 C53 C63 121.4(8) . . ?
C33 C23 C13 121.0(8) . . ?
C33 C23 C103 120.4(6) . . ?
C13 C23 C103 117.9(7) . . ?
C62 C52 C42 123.4(8) . . ?
N21 C41 C31 121.2(6) . . ?
N21 C41 C51 121.5(7) . . ?
C31 C41 C51 117.2(6) . . ?
C43 C33 C23 118.5(8) . . ?
C53 C43 C33 123.6(8) . . ?
C23 C103 C123 116.8(9) . . ?
C23 C103 C113 110.6(9) . . ?
C123 C103 C113 109.9(9) . . ?

loop_
_geom_bond_atom_site_label_1
_geom_bond_atom_site_label_2
_geom_bond_distance
_geom_bond_site_symmetry_2
_geom_bond_publ_flag
Fe01 O1 1.780(2) . ?
Fe01 N21 1.967(6) . ?
Fe01 N11 1.987(6) . ?
Fe01 Cl1 2.2211(10) . ?
C21 N11 1.322(9) . ?
C21 C31 1.373(11) . ?
C21 C11 1.530(10) . ?
N11 C12 1.473(8) . ?
N21 C41 1.338(8) . ?
N21 C13 1.425(9) . ?
O1 C14 1.413(5) . ?
C112 C102 1.595(13) . ?
C12 C22 1.323(12) . ?
C12 C62 1.429(12) . ?
C62 C52 1.386(11) . ?
C62 C102 1.553(11) . ?
C13 C23 1.399(10) . ?
C13 C63 1.466(10) . ?
C102 C122 1.516(14) . ?
C31 C41 1.432(11) . ?
C22 C32 1.330(11) . ?
C22 C72 1.561(12) . ?
C42 C52 1.397(13) . ?
C42 C32 1.442(12) . ?
C63 C53 1.445(9) . ?
C63 C73 1.476(11) . ?
C72 C82 1.488(12) . ?
C72 C92 1.594(11) . ?
C51 C41 1.497(11) . ?
C14 C44 1.384(16) . ?
C14 C24 1.499(12) . ?
C14 C34 1.55(2) . ?
C73 C93 1.483(10) . ?
C73 C83 1.621(11) . ?
C53 C43 1.297(14) . ?
C23 C33 1.397(11) . ?
C23 C103 1.491(12) . ?
C33 C43 1.383(14) . ?
C103 C123 1.502(13) . ?
C103 C113 1.521(16) . ?
